data_7207754
loop_
_publ_author_name
'Shi, Dong-Ying'
'Zhao, Jun-Wei'
'Chen, Li-Juan'
'Ma, Peng-Tao'
'Wang, Jing-Ping'
'Niu, Jing-Yang'

_publ_section_title
;
 Four types of 1D or 2D organic--inorganic hybrids assembled by
 arsenotungstates and CuII--LnIII/IV heterometals
;
_journal_issue 9
_journal_name_full CrystEngComm
_journal_page_first 3108
_journal_paper_doi 10.1039/c2ce06354a
_journal_volume 14
_journal_year 2012
_chemical_formula_sum 'C10 H54 As2 Cu2.5 N10 Na3 Nd O83.5 W22'
_chemical_formula_weight 6217.23
_chemical_name_systematic
;
?
;
_space_group_IT_number 2
_symmetry_cell_setting triclinic
_symmetry_space_group_name_Hall '-P 1'
_symmetry_space_group_name_H-M 'P -1'
_atom_sites_solution_hydrogens geom
_atom_sites_solution_primary direct
_atom_sites_solution_secondary difmap
_audit_creation_method SHELXL-97
_cell_angle_alpha 114.067(2)
_cell_angle_beta 90.834(3)
_cell_angle_gamma 94.387(3)
_cell_formula_units_Z 2
_cell_length_a 16.026(3)
_cell_length_b 18.284(3)
_cell_length_c 21.007(3)
_cell_measurement_reflns_used 19432
_cell_measurement_temperature 296(2)
_cell_measurement_theta_max 25.00
_cell_measurement_theta_min 1.85
_cell_volume 5596.8(16)
_computing_cell_refinement 'Bruker XSCANS'
_computing_data_collection 'Bruker XSCANS'
_computing_data_reduction 'Bruker SHELXTL'
_computing_molecular_graphics 'Bruker SHELXTL'
_computing_publication_material 'Bruker SHELXTL'
_computing_structure_refinement 'SHELXL-97 (Sheldrick, 1997)'
_computing_structure_solution 'SHELXS-97 (Sheldrick, 1990)'
_diffrn_ambient_temperature 296(2)
_diffrn_detector_area_resol_mean none
_diffrn_measured_fraction_theta_full 0.987
_diffrn_measured_fraction_theta_max 0.987
_diffrn_measurement_device_type 'Bruker P4'
_diffrn_measurement_method '\w scans'
_diffrn_radiation_monochromator graphite
_diffrn_radiation_source 'fine-focus sealed tube'
_diffrn_radiation_type MoK\a
_diffrn_radiation_wavelength 0.71073
_diffrn_reflns_av_R_equivalents 0.0735
_diffrn_reflns_av_sigmaI/netI 0.1432
_diffrn_reflns_limit_h_max 19
_diffrn_reflns_limit_h_min -12
_diffrn_reflns_limit_k_max 21
_diffrn_reflns_limit_k_min -21
_diffrn_reflns_limit_l_max 24
_diffrn_reflns_limit_l_min -24
_diffrn_reflns_number 28047
_diffrn_reflns_theta_full 25.00
_diffrn_reflns_theta_max 25.00
_diffrn_reflns_theta_min 1.85
_diffrn_standards_decay_% none
_diffrn_standards_interval_count none
_diffrn_standards_interval_time none
_diffrn_standards_number none
_exptl_absorpt_coefficient_mu 24.111
_exptl_absorpt_correction_T_max 0.0762
_exptl_absorpt_correction_T_min 0.0481
_exptl_absorpt_correction_type multi-scan
_exptl_absorpt_process_details SADABS
_exptl_crystal_colour purple
_exptl_crystal_density_diffrn 3.689
_exptl_crystal_density_method 'not measured'
_exptl_crystal_description prism
_exptl_crystal_F_000 5423
_exptl_crystal_size_max 0.32
_exptl_crystal_size_mid 0.28
_exptl_crystal_size_min 0.22
_refine_diff_density_max 6.472
_refine_diff_density_min -6.091
_refine_diff_density_rms 0.750
_refine_ls_extinction_coef 0.00012(2)
_refine_ls_extinction_expression Fc^*^=kFc[1+0.001xFc^2^\l^3^/sin(2\q)]^-1/4^
_refine_ls_extinction_method SHELXL
_refine_ls_goodness_of_fit_ref 1.014
_refine_ls_hydrogen_treatment constr
_refine_ls_matrix_type full
_refine_ls_number_parameters 1212
_refine_ls_number_reflns 19432
_refine_ls_number_restraints 338
_refine_ls_restrained_S_all 1.037
_refine_ls_R_factor_all 0.1192
_refine_ls_R_factor_gt 0.0876
_refine_ls_shift/su_max 0.006
_refine_ls_shift/su_mean 0.000
_refine_ls_structure_factor_coef Fsqd
_refine_ls_weighting_details 'calc w=1/[\s^2^(Fo^2^)+(0.1202P)^2^+0.0000P] where P=(Fo^2^+2Fc^2^)/3'
_refine_ls_weighting_scheme calc
_refine_ls_wR_factor_gt 0.2203
_refine_ls_wR_factor_ref 0.2383
_reflns_number_gt 12997
_reflns_number_total 19432
_reflns_threshold_expression >2sigma(I)
_cod_data_source_file c2ce06354a.txt
_cod_data_source_block 3
_cod_depositor_comments
;
The following automatic conversions were performed:

'_symmetry_cell_setting' value 'Triclinic' changed to 'triclinic'
according to /home/saulius/struct/CIF-dictionaries/cif_core.dic
dictionary named 'cif_core.dic' version 2.4.1 from 2010-06-29.

Automatic conversion script
Id: cif_fix_values 1715 2011-07-08 13:25:40Z adriana 
;
_cod_original_cell_volume 5596.7(16)
_cod_original_sg_symbol_H-M P-1
_cod_original_formula_sum 'C10 H54 As2 Cu2.50 N10 Na3 Nd O83.50 W22'
_cod_database_code 7207754

loop_
_symmetry_equiv_pos_as_xyz
'x, y, z'
'-x, -y, -z'

loop_
_atom_site_label
_atom_site_type_symbol
_atom_site_fract_x
_atom_site_fract_y
_atom_site_fract_z
_atom_site_U_iso_or_equiv
_atom_site_adp_type
_atom_site_occupancy
_atom_site_symmetry_multiplicity
_atom_site_calc_flag
_atom_site_refinement_flags
Nd1 Nd 0.73024(10) 0.27915(9) 0.49136(7) 0.0179(3) Uani 1 1 d .
W1 W 0.59112(8) 0.05958(8) 0.13821(6) 0.0294(3) Uani 1 1 d .
W2 W 0.73183(8) 0.20788(8) 0.13658(6) 0.0265(3) Uani 1 1 d .
W3 W 0.78717(9) 0.01506(8) 0.08145(6) 0.0314(3) Uani 1 1 d .
W4 W 0.82077(8) -0.07245(7) 0.21176(6) 0.0263(3) Uani 1 1 d .
W5 W 0.62369(8) -0.02968(7) 0.26544(6) 0.0241(3) Uani 1 1 d .
W6 W 0.56213(7) 0.18251(7) 0.33132(6) 0.0203(3) Uani 1 1 d .
W7 W 0.69915(7) 0.32991(7) 0.32759(6) 0.0178(3) Uani 1 1 d .
W8 W 0.91574(7) 0.28096(7) 0.26351(6) 0.0202(3) Uani 1 1 d .
W9 W 0.97291(8) 0.08963(7) 0.20730(6) 0.0269(3) Uani 1 1 d .
W10 W 0.94123(7) 0.19952(7) 0.38318(6) 0.0179(3) Uani 1 1 d .
W11 W 0.78869(7) 0.04322(7) 0.38793(6) 0.0188(3) Uani 1 1 d .
W12 W 0.82116(7) 0.49499(7) 0.63219(6) 0.0190(3) Uani 1 1 d .
W13 W 0.61340(8) 0.44967(7) 0.63475(6) 0.0258(3) Uani 1 1 d .
W14 W 0.53608(9) 0.32110(9) 0.72730(8) 0.0411(4) Uani 1 1 d .
W15 W 0.66121(9) 0.17663(8) 0.62605(7) 0.0303(3) Uani 1 1 d .
W16 W 0.88409(8) 0.22938(7) 0.62436(6) 0.0217(3) Uani 1 1 d .
W17 W 0.97225(8) 0.41972(7) 0.72554(6) 0.0231(3) Uani 1 1 d .
W18 W 0.83761(9) 0.57728(7) 0.82936(6) 0.0293(3) Uani 1 1 d .
W19 W 0.62830(9) 0.53024(8) 0.83239(7) 0.0376(4) Uani 1 1 d .
W20 W 0.67241(11) 0.24843(8) 0.80768(7) 0.0427(4) Uani 1 1 d .
W21 W 0.90226(10) 0.29886(8) 0.80560(6) 0.0327(3) Uani 1 1 d .
W22 W 0.76776(10) 0.45809(8) 0.91253(7) 0.0369(4) Uani 1 1 d U
As1 As 0.76110(17) 0.13230(15) 0.26576(13) 0.0144(6) Uani 1 1 d .
As2 As 0.75155(19) 0.37841(16) 0.72379(14) 0.0201(6) Uani 1 1 d .
Cu1 Cu 0.5000 0.5000 0.5000 0.0331(13) Uani 1 2 d S
Cu2 Cu 0.5000 0.0000 0.5000 0.0345(14) Uani 1 2 d S
Cu3 Cu 1.0000 0.5000 0.5000 0.0452(17) Uani 1 2 d S
Cu4 Cu 1.0210(3) 0.7116(2) 0.95873(19) 0.0380(11) Uani 1 1 d .
Na1' Na 0.2889(18) 0.3260(16) 0.7906(16) 0.050(7) Uani 0.50 1 d PU
Na1 Na 0.2120(16) 0.2794(14) 0.7746(13) 0.033(6) Uani 0.50 1 d PU
Na2 Na 0.2723(12) 0.1140(10) 0.1932(10) 0.009(4) Uiso 0.50 1 d P
Na2' Na 0.2587(11) 0.1914(10) 0.2320(9) 0.006(4) Uiso 0.50 1 d P
Na3 Na 1.0434(7) 0.0848(6) 0.5844(6) 0.025(3) Uani 1 1 d .
O1W O 0.4119(15) 0.6521(15) 0.9131(15) 0.070(9) Uani 1 1 d D
O2W O 1.168(2) 0.7609(19) 1.0353(15) 0.092(12) Uani 1 1 d .
O3W O 0.630(5) -0.014(4) 0.668(4) 0.09(2) Uani 0.50 1 d PU
O6W O 0.585(2) 0.741(2) 1.0440(18) 0.095(11) Uiso 1 1 d .
O7W O 0.474(4) 0.305(4) 0.222(3) 0.076(18) Uani 0.50 1 d PU
O1 O 0.4979(16) 0.0216(14) 0.0906(11) 0.045(6) Uani 1 1 d U
O2 O 0.6691(13) -0.0028(11) 0.0712(9) 0.025(5) Uani 1 1 d U
O3 O 0.5626(13) 0.1318(13) 0.2220(10) 0.032(5) Uani 1 1 d .
O4 O 0.6045(13) -0.0119(11) 0.1846(10) 0.028(5) Uani 1 1 d U
O5 O 0.7297(12) 0.1113(10) 0.1832(9) 0.018(4) Uani 1 1 d U
O6 O 0.6241(14) 0.1431(13) 0.1062(11) 0.033(5) Uani 1 1 d .
O7 O 0.7272(15) 0.2629(14) 0.0887(11) 0.042(6) Uani 1 1 d U
O8 O 0.6871(13) 0.2725(13) 0.2208(11) 0.036(5) Uani 1 1 d .
O9 O 0.8387(14) 0.2433(12) 0.1828(11) 0.034(5) Uani 1 1 d U
O10 O 0.7781(12) 0.1109(11) 0.0660(9) 0.021(4) Uani 1 1 d U
O11 O 0.8175(17) -0.0445(16) 0.0042(12) 0.053(7) Uani 1 1 d .
O12 O 0.8935(13) 0.0647(11) 0.1330(10) 0.030(5) Uani 1 1 d U
O13 O 0.7892(13) -0.0495(13) 0.1337(10) 0.033(5) Uani 1 1 d .
O14 O 0.8590(19) -0.1658(12) 0.1710(12) 0.053(8) Uani 1 1 d .
O15 O 0.9185(14) -0.0003(12) 0.2206(10) 0.032(5) Uani 1 1 d U
O16 O 0.8341(11) -0.0534(10) 0.3050(10) 0.022(4) Uani 1 1 d .
O17 O 0.7524(11) 0.0461(10) 0.2787(9) 0.016(4) Uani 1 1 d U
O18 O 0.7036(12) -0.1028(11) 0.2150(10) 0.025(5) Uani 1 1 d U
O19 O 0.5427(15) -0.0946(13) 0.2652(12) 0.044(6) Uani 1 1 d U
O20 O 0.6842(11) -0.0195(9) 0.3477(9) 0.016(4) Uani 1 1 d U
O21 O 0.5819(12) 0.0756(11) 0.3132(10) 0.026(5) Uani 1 1 d U
O22 O 0.4553(12) 0.1816(13) 0.3337(10) 0.033(5) Uani 1 1 d .
O23 O 0.5947(11) 0.2244(10) 0.4207(9) 0.014(4) Uani 1 1 d .
O24 O 0.5842(11) 0.2836(10) 0.3223(9) 0.017(4) Uani 1 1 d U
O25 O 0.7053(11) 0.2010(10) 0.3200(9) 0.018(4) Uani 1 1 d U
O26 O 0.6819(13) 0.4225(10) 0.3297(10) 0.025(5) Uani 1 1 d .
O27 O 0.7122(11) 0.3537(10) 0.4172(9) 0.018(4) Uani 1 1 d .
O28 O 0.8189(12) 0.3235(11) 0.3112(9) 0.022(4) Uani 1 1 d .
O29 O 0.8637(11) 0.1631(9) 0.2768(9) 0.012(4) Uani 1 1 d U
O30 O 0.9662(13) 0.2824(11) 0.3432(10) 0.026(5) Uani 1 1 d U
O31 O 0.9689(12) 0.3631(13) 0.2582(11) 0.030(5) Uani 1 1 d .
O32 O 0.9847(13) 0.1954(11) 0.2089(9) 0.024(5) Uani 1 1 d .
O33 O 1.0571(17) 0.0526(15) 0.1637(13) 0.054(7) Uani 1 1 d .
O34 O 1.0094(11) 0.1342(11) 0.3028(10) 0.024(5) Uani 1 1 d .
O35 O 1.0189(12) 0.2257(11) 0.4455(10) 0.024(4) Uani 1 1 d U
O36 O 0.8556(11) 0.2542(10) 0.4272(9) 0.015(4) Uani 1 1 d U
O37 O 0.8931(13) 0.1000(11) 0.3799(10) 0.028(5) Uani 1 1 d U
O38 O 0.7421(13) 0.1345(11) 0.4311(10) 0.028(5) Uani 1 1 d .
O39 O 0.8131(13) 0.0131(11) 0.4514(11) 0.031(5) Uani 1 1 d .
O40 O 0.8743(15) 0.5668(12) 0.6128(11) 0.039(6) Uani 1 1 d .
O41 O 0.8189(14) 0.5599(12) 0.7380(11) 0.034(5) Uani 1 1 d U
O42 O 0.9128(12) 0.4528(11) 0.6644(10) 0.024(5) Uani 1 1 d .
O43 O 0.7364(11) 0.4012(10) 0.6570(9) 0.017(4) Uani 1 1 d U
O44 O 0.8098(11) 0.4131(10) 0.5483(9) 0.013(4) Uani 1 1 d U
O45 O 0.7072(13) 0.5205(11) 0.6302(9) 0.024(5) Uani 1 1 d U
O46 O 0.5324(14) 0.4993(13) 0.6206(12) 0.041(6) Uani 1 1 d U
O47 O 0.6281(14) 0.3752(13) 0.5512(11) 0.036(5) Uani 1 1 d .
O48 O 0.6227(13) 0.5181(11) 0.7406(10) 0.027(5) Uani 1 1 d U
O49 O 0.5584(12) 0.3714(11) 0.6687(10) 0.025(5) Uani 1 1 d .
O50 O 0.4289(18) 0.3179(17) 0.7293(15) 0.068(8) Uani 1 1 d U
O51 O 0.5689(13) 0.4262(12) 0.8031(11) 0.032(5) Uani 1 1 d .
O52 O 0.5631(17) 0.2891(15) 0.7981(14) 0.057(7) Uani 1 1 d U
O53 O 0.6817(14) 0.3055(13) 0.7214(10) 0.036(5) Uani 1 1 d .
O54 O 0.5502(15) 0.2218(14) 0.6578(12) 0.050(6) Uani 1 1 d U
O55 O 0.6323(17) 0.0780(14) 0.5743(14) 0.059(8) Uani 1 1 d .
O56 O 0.6747(15) 0.1747(13) 0.7219(10) 0.036(5) Uani 1 1 d U
O57 O 0.6678(12) 0.2241(10) 0.5702(9) 0.022(4) Uani 1 1 d U
O58 O 0.7800(14) 0.1785(12) 0.6372(10) 0.033(5) Uani 1 1 d U
O59 O 0.9348(15) 0.1476(15) 0.5688(13) 0.049(7) Uani 1 1 d .
O60 O 0.8386(13) 0.2663(11) 0.5686(9) 0.026(5) Uani 1 1 d .
O61 O 0.8447(12) 0.3439(10) 0.7193(10) 0.020(4) Uani 1 1 d U
O62 O 0.9200(12) 0.2216(11) 0.7180(10) 0.025(5) Uani 1 1 d U
O63 O 0.9768(12) 0.3131(11) 0.6530(10) 0.025(5) Uani 1 1 d U
O64 O 1.0758(14) 0.4565(12) 0.7276(10) 0.035(5) Uani 1 1 d .
O65 O 0.9840(15) 0.3729(12) 0.7930(11) 0.039(6) Uani 1 1 d .
O66 O 0.9241(14) 0.5056(12) 0.7985(10) 0.030(5) Uani 1 1 d .
O67 O 0.8944(15) 0.6714(13) 0.8691(11) 0.040(6) Uani 1 1 d U
O68 O 0.8330(14) 0.5472(13) 0.9118(10) 0.038(6) Uani 1 1 d .
O69 O 0.7493(13) 0.4575(11) 0.7997(10) 0.027(5) Uani 1 1 d U
O70 O 0.7272(14) 0.6083(12) 0.8551(11) 0.037(5) Uani 1 1 d U
O71 O 0.5571(14) 0.5902(14) 0.8674(14) 0.057(7) Uani 1 1 d D
O72 O 0.6704(17) 0.5111(14) 0.9126(12) 0.054(7) Uani 1 1 d .
O73 O 0.6540(17) 0.2019(15) 0.8640(12) 0.051(7) Uani 1 1 d .
O74 O 0.7910(14) 0.2510(11) 0.8028(10) 0.033(5) Uani 1 1 d .
O75 O 0.6977(14) 0.3567(12) 0.8722(11) 0.034(5) Uani 1 1 d U
O76 O 0.9581(18) 0.2675(17) 0.8603(12) 0.061(8) Uani 1 1 d .
O77 O 0.8593(13) 0.3959(12) 0.8744(10) 0.031(5) Uani 1 1 d U
O78 O 0.7755(17) 0.4780(14) 0.9983(12) 0.050(6) Uani 1 1 d U
N1 N 0.6197(17) 0.5101(14) 0.4786(14) 0.037(7) Uani 1 1 d .
H1A H 0.6502 0.4834 0.4970 0.045 Uiso 1 1 calc R
H1B H 0.6249 0.4889 0.4321 0.045 Uiso 1 1 calc R
N2 N 0.5134(19) 0.6213(16) 0.5464(16) 0.046(8) Uani 1 1 d U
H2A H 0.4678 0.6411 0.5364 0.055 Uiso 1 1 calc R
H2B H 0.5190 0.6379 0.5930 0.055 Uiso 1 1 calc R
N3 N 0.5716(18) -0.0828(17) 0.4313(15) 0.045(7) Uani 1 1 d U
H3A H 0.5397 -0.1165 0.3936 0.054 Uiso 1 1 calc R
H3B H 0.6128 -0.0576 0.4170 0.054 Uiso 1 1 calc R
N4 N 0.496(2) -0.0758(17) 0.5461(19) 0.069(12) Uani 1 1 d .
H4A H 0.5163 -0.0499 0.5905 0.082 Uiso 1 1 calc R
H4B H 0.4419 -0.0937 0.5472 0.082 Uiso 1 1 calc R
N5 N 0.8969(19) 0.4557(17) 0.4431(15) 0.046(8) Uani 1 1 d U
H5A H 0.9033 0.4062 0.4105 0.055 Uiso 1 1 calc R
H5B H 0.8551 0.4517 0.4700 0.055 Uiso 1 1 calc R
N6 N 0.990(2) 0.5935(19) 0.4737(19) 0.062(9) Uani 1 1 d U
H6A H 1.0050 0.6400 0.5107 0.074 Uiso 1 1 calc R
H6B H 1.0241 0.5898 0.4392 0.074 Uiso 1 1 calc R
N7 N 1.0406(18) 0.8083(16) 0.9384(14) 0.041(7) Uani 1 1 d .
H7A H 1.0959 0.8232 0.9421 0.050 Uiso 1 1 calc R
H7B H 1.0220 0.7966 0.8944 0.050 Uiso 1 1 calc R
N8 N 0.952(2) 0.7803(17) 1.0310(15) 0.047(8) Uani 1 1 d U
H8A H 0.8978 0.7667 1.0170 0.056 Uiso 1 1 calc R
H8B H 0.9603 0.7726 1.0703 0.056 Uiso 1 1 calc R
N9 N 1.001(2) 0.6166(16) 0.9873(14) 0.044(7) Uani 1 1 d U
H9A H 1.0252 0.6298 1.0301 0.052 Uiso 1 1 calc R
H9B H 0.9462 0.6043 0.9884 0.052 Uiso 1 1 calc R
N10 N 1.0840(17) 0.6362(15) 0.8819(13) 0.033(6) Uani 1 1 d U
H10A H 1.0507 0.6105 0.8429 0.040 Uiso 1 1 calc R
H10B H 1.1282 0.6626 0.8721 0.040 Uiso 1 1 calc R
C1 C 0.650(3) 0.597(2) 0.509(3) 0.076(16) Uani 1 1 d .
H1C H 0.6807 0.6094 0.5531 0.091 Uiso 1 1 calc R
H1D H 0.6891 0.6066 0.4781 0.091 Uiso 1 1 calc R
C2 C 0.587(3) 0.650(2) 0.521(3) 0.076(15) Uani 1 1 d .
H2C H 0.5719 0.6545 0.4784 0.092 Uiso 1 1 calc R
H2D H 0.6076 0.7027 0.5556 0.092 Uiso 1 1 calc R
C3 C 0.606(3) -0.126(2) 0.466(2) 0.052(10) Uani 1 1 d U
H3C H 0.6537 -0.0942 0.4962 0.062 Uiso 1 1 calc R
H3D H 0.6262 -0.1751 0.4319 0.062 Uiso 1 1 calc R
C4 C 0.546(3) -0.148(2) 0.508(2) 0.061(11) Uani 1 1 d U
H4C H 0.5748 -0.1625 0.5409 0.073 Uiso 1 1 calc R
H4D H 0.5086 -0.1936 0.4776 0.073 Uiso 1 1 calc R
C5 C 0.876(4) 0.509(2) 0.409(3) 0.10(2) Uani 1 1 d .
H5C H 0.9016 0.4914 0.3644 0.120 Uiso 1 1 calc R
H5D H 0.8156 0.5034 0.4003 0.120 Uiso 1 1 calc R
C6 C 0.904(2) 0.593(3) 0.451(2) 0.067(13) Uani 1 1 d .
H6C H 0.9005 0.6240 0.4233 0.081 Uiso 1 1 calc R
H6D H 0.8692 0.6149 0.4907 0.081 Uiso 1 1 calc R
C7 C 0.997(2) 0.874(2) 0.9870(18) 0.042 Uiso 1 1 d .
H7C H 1.0334 0.9238 0.9994 0.051 Uiso 1 1 calc R
H7D H 0.9475 0.8792 0.9627 0.051 Uiso 1 1 calc R
C8 C 0.974(3) 0.869(2) 1.0466(19) 0.049(10) Uani 1 1 d U
H8C H 0.9260 0.8990 1.0639 0.059 Uiso 1 1 calc R
H8D H 1.0196 0.8913 1.0819 0.059 Uiso 1 1 calc R
C9 C 1.040(2) 0.5460(18) 0.9345(16) 0.032(8) Uani 1 1 d U
H9C H 1.0568 0.5107 0.9556 0.039 Uiso 1 1 calc R
H9D H 1.0003 0.5156 0.8958 0.039 Uiso 1 1 calc R
C10 C 1.112(2) 0.5774(19) 0.9104(18) 0.038 Uiso 1 1 d .
H10C H 1.1376 0.5339 0.8741 0.045 Uiso 1 1 calc R
H10D H 1.1537 0.6046 0.9486 0.045 Uiso 1 1 calc R
O5W O 0.249(3) 0.025(2) 0.241(2) 0.113(13) Uiso 1 1 d .
O4W O 0.977(4) 0.046(3) 0.660(3) 0.065(18) Uani 0.50 1 d P

loop_
_atom_site_aniso_label
_atom_site_aniso_U_11
_atom_site_aniso_U_22
_atom_site_aniso_U_33
_atom_site_aniso_U_23
_atom_site_aniso_U_13
_atom_site_aniso_U_12
Nd1 0.0189(8) 0.0217(8) 0.0080(7) 0.0024(6) 0.0011(6) -0.0057(6)
W1 0.0304(8) 0.0372(7) 0.0112(6) 0.0039(6) -0.0108(5) -0.0160(6)
W2 0.0360(8) 0.0338(7) 0.0077(6) 0.0089(5) -0.0040(5) -0.0089(6)
W3 0.0477(9) 0.0312(7) 0.0056(6) -0.0006(5) 0.0054(6) -0.0074(6)
W4 0.0370(8) 0.0196(6) 0.0154(6) 0.0010(5) 0.0084(5) -0.0036(5)
W5 0.0247(7) 0.0230(6) 0.0181(6) 0.0045(5) 0.0002(5) -0.0141(5)
W6 0.0130(6) 0.0282(6) 0.0157(6) 0.0067(5) -0.0007(5) -0.0080(5)
W7 0.0183(6) 0.0214(6) 0.0115(6) 0.0058(5) -0.0018(5) -0.0048(5)
W8 0.0192(6) 0.0243(6) 0.0162(6) 0.0088(5) 0.0046(5) -0.0079(5)
W9 0.0264(7) 0.0290(7) 0.0198(7) 0.0047(5) 0.0121(5) -0.0016(5)
W10 0.0141(6) 0.0204(6) 0.0138(6) 0.0030(5) -0.0019(5) -0.0067(5)
W11 0.0249(7) 0.0185(6) 0.0097(6) 0.0038(5) 0.0018(5) -0.0055(5)
W12 0.0246(7) 0.0188(6) 0.0082(6) 0.0018(5) 0.0006(5) -0.0088(5)
W13 0.0226(7) 0.0281(7) 0.0184(7) 0.0011(5) 0.0061(5) 0.0006(5)
W14 0.0312(8) 0.0438(8) 0.0375(9) 0.0075(7) 0.0181(7) -0.0101(7)
W15 0.0365(8) 0.0287(7) 0.0180(7) 0.0048(6) 0.0033(6) -0.0144(6)
W16 0.0299(7) 0.0235(6) 0.0050(6) 0.0000(5) -0.0028(5) -0.0032(5)
W17 0.0259(7) 0.0270(7) 0.0086(6) 0.0012(5) -0.0029(5) -0.0086(5)
W18 0.0418(8) 0.0237(7) 0.0083(6) -0.0058(5) 0.0028(5) -0.0086(6)
W19 0.0414(9) 0.0373(8) 0.0207(7) -0.0019(6) 0.0197(6) 0.0013(7)
W20 0.0664(11) 0.0386(8) 0.0194(7) 0.0109(6) 0.0136(7) -0.0132(7)
W21 0.0532(9) 0.0342(7) 0.0069(6) 0.0064(5) -0.0039(6) -0.0053(7)
W22 0.0507(7) 0.0411(7) 0.0120(6) 0.0052(5) 0.0086(5) -0.0056(6)
As1 0.0173(15) 0.0172(14) 0.0040(13) 0.0014(11) -0.0023(11) -0.0082(11)
As2 0.0263(17) 0.0220(15) 0.0068(14) 0.0025(12) 0.0028(12) -0.0084(13)
Cu1 0.027(3) 0.033(3) 0.035(3) 0.009(3) 0.011(3) 0.006(2)
Cu2 0.046(4) 0.032(3) 0.025(3) 0.013(3) 0.014(3) -0.010(3)
Cu3 0.040(4) 0.047(4) 0.021(3) -0.009(3) 0.008(3) -0.032(3)
Cu4 0.067(3) 0.028(2) 0.0090(19) 0.0014(16) 0.0099(19) -0.017(2)
Na1' 0.042(11) 0.046(10) 0.056(11) 0.015(8) 0.029(8) -0.007(8)
Na1 0.036(10) 0.032(9) 0.036(10) 0.021(8) 0.013(8) -0.005(7)
Na3 0.011(6) 0.024(6) 0.037(7) 0.009(5) 0.000(5) 0.005(5)
O1W 0.08(2) 0.054(17) 0.08(2) 0.028(16) 0.013(17) 0.054(17)
O2W 0.13(3) 0.10(3) 0.045(19) 0.045(18) 0.01(2) -0.03(2)
O3W 0.09(2) 0.09(2) 0.09(2) 0.043(13) 0.005(10) 0.002(10)
O7W 0.07(2) 0.08(2) 0.08(2) 0.033(12) 0.002(10) 0.003(10)
O1 0.049(10) 0.048(9) 0.030(9) 0.008(7) -0.012(8) 0.000(8)
O2 0.030(9) 0.032(8) 0.012(8) 0.009(7) -0.009(7) -0.007(7)
O3 0.018(11) 0.055(14) 0.023(12) 0.017(11) -0.010(9) -0.010(10)
O4 0.032(9) 0.028(8) 0.015(8) 0.002(7) 0.002(7) -0.008(7)
O5 0.020(8) 0.020(7) 0.010(7) 0.002(6) -0.010(6) -0.004(6)
O6 0.033(13) 0.047(13) 0.030(13) 0.026(11) -0.004(10) -0.004(11)
O7 0.042(10) 0.050(9) 0.029(9) 0.013(7) -0.012(7) -0.006(8)
O8 0.015(11) 0.058(15) 0.037(14) 0.023(12) 0.006(10) -0.001(10)
O9 0.037(9) 0.042(9) 0.022(8) 0.014(7) 0.003(7) -0.011(7)
O10 0.028(8) 0.025(8) 0.012(8) 0.009(6) 0.008(6) 0.001(7)
O11 0.059(18) 0.079(19) 0.022(13) 0.019(13) 0.008(12) 0.024(15)
O12 0.036(9) 0.017(8) 0.029(9) 0.004(7) 0.007(7) -0.012(7)
O13 0.026(12) 0.048(13) 0.023(12) 0.015(11) -0.002(10) -0.006(10)
O14 0.10(2) 0.022(12) 0.031(14) 0.010(11) 0.011(14) -0.010(13)
O15 0.036(9) 0.032(8) 0.022(8) 0.005(7) 0.005(7) -0.008(7)
O16 0.009(10) 0.017(10) 0.039(13) 0.009(9) 0.005(9) 0.008(8)
O17 0.016(4) 0.016(4) 0.016(4) 0.0065(19) 0.0010(11) 0.0010(11)
O18 0.020(8) 0.030(8) 0.017(8) 0.001(6) 0.009(7) -0.003(7)
O19 0.047(10) 0.040(9) 0.048(10) 0.024(8) 0.007(8) -0.016(7)
O20 0.016(8) 0.009(7) 0.011(7) -0.006(6) 0.001(6) -0.004(6)
O21 0.019(8) 0.021(8) 0.032(9) 0.007(7) 0.003(7) -0.007(6)
O22 0.015(11) 0.052(14) 0.021(12) 0.002(10) 0.009(9) 0.004(10)
O23 0.010(9) 0.020(10) 0.007(9) 0.002(8) -0.001(7) 0.002(8)
O24 0.012(7) 0.011(7) 0.022(8) 0.001(6) -0.001(6) -0.005(6)
O25 0.017(8) 0.021(7) 0.008(7) 0.001(6) 0.005(6) -0.010(6)
O26 0.042(13) 0.011(9) 0.018(11) 0.001(8) 0.000(9) 0.010(9)
O27 0.015(10) 0.018(10) 0.014(10) 0.001(8) 0.006(8) 0.000(8)
O28 0.029(12) 0.028(11) 0.006(10) 0.007(8) -0.001(8) -0.014(9)
O29 0.012(4) 0.012(4) 0.012(4) 0.0049(18) 0.0005(11) 0.0009(11)
O30 0.028(9) 0.027(8) 0.027(8) 0.017(7) 0.007(7) -0.007(7)
O31 0.009(10) 0.061(14) 0.037(13) 0.039(12) 0.002(9) -0.005(10)
O32 0.033(12) 0.021(10) 0.006(10) -0.005(8) 0.007(9) -0.009(9)
O33 0.060(19) 0.057(16) 0.046(16) 0.019(13) 0.034(14) 0.014(14)
O34 0.012(10) 0.034(11) 0.031(12) 0.021(10) -0.007(9) -0.006(9)
O35 0.023(5) 0.024(5) 0.023(5) 0.009(2) 0.0013(11) 0.0016(11)
O36 0.015(4) 0.015(4) 0.015(4) 0.0060(19) 0.0008(11) 0.0009(11)
O37 0.025(8) 0.029(8) 0.027(8) 0.011(7) -0.004(7) -0.012(7)
O38 0.031(13) 0.025(11) 0.023(12) 0.007(9) 0.008(10) -0.006(9)
O39 0.027(12) 0.023(11) 0.050(14) 0.017(11) 0.022(11) 0.017(10)
O40 0.047(15) 0.020(11) 0.034(13) -0.001(10) -0.003(11) -0.018(10)
O41 0.039(9) 0.033(8) 0.022(8) 0.006(7) 0.005(7) -0.006(7)
O42 0.023(11) 0.025(11) 0.016(11) 0.003(9) 0.005(9) -0.006(9)
O43 0.017(4) 0.017(4) 0.017(4) 0.0069(19) 0.0013(11) 0.0012(11)
O44 0.013(7) 0.015(7) 0.008(7) 0.002(6) 0.003(6) -0.005(6)
O45 0.030(9) 0.029(8) 0.008(7) 0.002(6) 0.007(7) -0.005(7)
O46 0.034(9) 0.040(9) 0.034(9) 0.001(7) 0.008(7) -0.001(7)
O47 0.028(13) 0.041(13) 0.031(13) 0.006(11) 0.006(10) 0.001(11)
O48 0.032(9) 0.026(8) 0.018(8) 0.004(7) 0.008(7) 0.001(7)
O49 0.013(10) 0.034(12) 0.028(12) 0.016(10) -0.002(9) -0.012(9)
O50 0.055(11) 0.071(11) 0.070(11) 0.023(9) 0.012(9) -0.008(8)
O51 0.029(13) 0.034(12) 0.031(13) 0.012(10) 0.021(10) -0.001(10)
O52 0.057(7) 0.057(7) 0.056(7) 0.023(3) 0.0032(11) 0.0049(12)
O53 0.033(14) 0.046(14) 0.019(12) 0.005(10) 0.012(10) -0.006(11)
O54 0.033(9) 0.049(10) 0.039(9) -0.014(7) 0.022(8) 0.004(8)
O55 0.050(17) 0.045(15) 0.07(2) 0.019(14) 0.025(15) -0.020(13)
O56 0.051(10) 0.054(9) 0.016(8) 0.022(7) 0.010(7) 0.024(8)
O57 0.017(8) 0.018(8) 0.017(8) -0.007(6) -0.003(6) 0.007(6)
O58 0.039(9) 0.039(9) 0.020(8) 0.011(7) -0.001(7) -0.003(7)
O59 0.033(14) 0.078(18) 0.053(16) 0.039(14) 0.023(12) 0.032(13)
O60 0.046(14) 0.025(11) 0.007(10) 0.005(8) 0.007(9) 0.014(10)
O61 0.021(8) 0.016(7) 0.020(8) 0.007(6) 0.007(6) -0.008(6)
O62 0.027(8) 0.024(8) 0.017(8) 0.002(6) -0.007(7) 0.002(7)
O63 0.020(8) 0.024(8) 0.016(8) -0.004(6) 0.005(7) -0.014(7)
O64 0.039(14) 0.041(13) 0.012(11) 0.004(10) -0.005(10) -0.026(11)
O65 0.056(16) 0.028(12) 0.028(13) 0.006(10) -0.010(11) 0.013(11)
O66 0.037(13) 0.038(12) 0.017(11) 0.013(10) 0.002(10) 0.002(10)
O67 0.045(10) 0.043(9) 0.025(9) 0.009(7) 0.012(7) -0.009(8)
O68 0.043(15) 0.044(13) 0.015(11) 0.001(10) 0.015(10) -0.007(11)
O69 0.030(9) 0.020(8) 0.031(9) 0.013(7) 0.002(7) -0.008(7)
O70 0.036(9) 0.029(8) 0.038(9) 0.006(7) 0.014(7) -0.004(7)
O71 0.057(18) 0.035(14) 0.063(18) 0.003(13) 0.024(15) 0.008(13)
O72 0.07(2) 0.052(15) 0.027(14) 0.004(12) 0.017(13) -0.011(14)
O73 0.059(18) 0.063(16) 0.034(15) 0.023(13) 0.012(13) -0.011(14)
O74 0.052(15) 0.029(11) 0.007(10) 0.000(9) 0.007(10) -0.016(10)
O75 0.035(9) 0.043(9) 0.023(8) 0.014(7) 0.005(7) -0.011(7)
O76 0.07(2) 0.09(2) 0.022(14) 0.023(14) -0.003(13) -0.006(16)
O77 0.032(9) 0.027(8) 0.020(8) -0.004(7) 0.001(7) -0.005(7)
O78 0.060(11) 0.052(10) 0.040(10) 0.022(8) 0.007(8) -0.001(8)
N1 0.047(18) 0.022(14) 0.039(17) 0.005(12) 0.028(14) 0.016(13)
N2 0.042(11) 0.046(11) 0.052(11) 0.022(8) 0.016(9) 0.000(8)
N3 0.036(18) 0.052(19) 0.036(18) 0.008(14) 0.002(14) -0.008(14)
N4 0.08(3) 0.038(18) 0.10(3) 0.035(19) 0.05(2) 0.001(18)
N5 0.049(11) 0.046(11) 0.041(11) 0.019(9) 0.005(8) -0.014(8)
N6 0.056(13) 0.060(12) 0.067(13) 0.024(9) 0.003(9) -0.004(9)
N7 0.037(17) 0.055(18) 0.027(16) 0.017(14) -0.004(13) -0.026(14)
N8 0.055(12) 0.055(11) 0.036(11) 0.025(9) 0.012(8) -0.001(8)
N9 0.049(11) 0.051(11) 0.028(10) 0.016(8) -0.003(8) -0.006(8)
N10 0.038(10) 0.042(10) 0.025(10) 0.019(8) 0.000(8) 0.001(8)
C1 0.09(4) 0.04(2) 0.09(4) 0.01(2) 0.05(3) 0.00(2)
C2 0.04(3) 0.05(3) 0.11(4) 0.01(3) 0.01(3) -0.01(2)
C3 0.08(3) 0.027(19) 0.04(2) 0.012(16) 0.02(2) -0.011(18)
C4 0.065(15) 0.059(14) 0.063(14) 0.030(10) 0.000(9) -0.003(9)
C5 0.13(5) 0.06(3) 0.11(4) 0.05(3) -0.09(4) -0.06(3)
C6 0.03(2) 0.11(4) 0.04(3) 0.01(2) 0.02(2) 0.01(2)
C8 0.050(13) 0.057(13) 0.042(13) 0.020(9) 0.006(9) 0.010(9)
C9 0.034(11) 0.036(11) 0.025(11) 0.011(8) 0.004(8) -0.003(8)
O4W 0.07(4) 0.04(3) 0.09(4) 0.03(3) -0.06(3) -0.02(3)

loop_
_atom_type_symbol
_atom_type_description
_atom_type_scat_dispersion_real
_atom_type_scat_dispersion_imag
_atom_type_scat_source
C C 0.0033 0.0016 'International Tables Vol C Tables 4.2.6.8 and 6.1.1.4'
H H 0.0000 0.0000 'International Tables Vol C Tables 4.2.6.8 and 6.1.1.4'
N N 0.0061 0.0033 'International Tables Vol C Tables 4.2.6.8 and 6.1.1.4'
O O 0.0106 0.0060 'International Tables Vol C Tables 4.2.6.8 and 6.1.1.4'
Cu Cu 0.3201 1.2651 'International Tables Vol C Tables 4.2.6.8 and 6.1.1.4'
As As 0.0499 2.0058 'International Tables Vol C Tables 4.2.6.8 and 6.1.1.4'
Nd Nd -0.1943 3.0179 'International Tables Vol C Tables 4.2.6.8 and 6.1.1.4'
W W -0.8490 6.8722 'International Tables Vol C Tables 4.2.6.8 and 6.1.1.4'
Na Na 0.0362 0.0249 'International Tables Vol C Tables 4.2.6.8 and 6.1.1.4'

loop_
_geom_angle_atom_site_label_1
_geom_angle_atom_site_label_2
_geom_angle_atom_site_label_3
_geom_angle
_geom_angle_site_symmetry_1
_geom_angle_site_symmetry_3
O36 Nd1 O38 69.5(6) . .
O36 Nd1 O60 73.6(6) . .
O38 Nd1 O60 81.3(7) . .
O36 Nd1 O57 132.4(6) . .
O38 Nd1 O57 76.2(6) . .
O60 Nd1 O57 69.5(6) . .
O36 Nd1 O47 147.4(6) . .
O38 Nd1 O47 141.0(7) . .
O60 Nd1 O47 114.7(7) . .
O57 Nd1 O47 77.1(6) . .
O36 Nd1 O44 79.8(6) . .
O38 Nd1 O44 144.8(6) . .
O60 Nd1 O44 73.6(6) . .
O57 Nd1 O44 115.9(6) . .
O47 Nd1 O44 73.3(6) . .
O36 Nd1 O27 78.6(6) . .
O38 Nd1 O27 116.9(6) . .
O60 Nd1 O27 138.4(6) . .
O57 Nd1 O27 148.0(6) . .
O47 Nd1 O27 75.7(6) . .
O44 Nd1 O27 71.5(6) . .
O36 Nd1 O23 116.1(6) . .
O38 Nd1 O23 75.5(6) . .
O60 Nd1 O23 148.6(6) . .
O57 Nd1 O23 84.6(6) . .
O47 Nd1 O23 74.2(6) . .
O44 Nd1 O23 135.8(6) . .
O27 Nd1 O23 72.1(6) . .
O1 W1 O3 104.9(10) . .
O1 W1 O4 103.1(10) . .
O3 W1 O4 86.1(9) . .
O1 W1 O6 99.5(10) . .
O3 W1 O6 92.6(9) . .
O4 W1 O6 156.9(9) . .
O1 W1 O2 100.5(10) . .
O3 W1 O2 154.6(8) . .
O4 W1 O2 86.7(8) . .
O6 W1 O2 84.7(9) . .
O1 W1 O5 168.8(9) . .
O3 W1 O5 83.7(8) . .
O4 W1 O5 84.2(7) . .
O6 W1 O5 72.7(8) . .
O2 W1 O5 71.3(7) . .
O7 W2 O8 103.3(10) . .
O7 W2 O9 102.5(10) . .
O8 W2 O9 87.3(9) . .
O7 W2 O6 99.5(10) . .
O8 W2 O6 90.0(9) . .
O9 W2 O6 157.9(8) . .
O7 W2 O10 98.9(9) . .
O8 W2 O10 157.7(8) . .
O9 W2 O10 90.0(9) . .
O6 W2 O10 84.3(8) . .
O7 W2 O5 169.2(9) . .
O8 W2 O5 84.9(8) . .
O9 W2 O5 84.8(8) . .
O6 W2 O5 73.1(7) . .
O10 W2 O5 72.9(7) . .
O11 W3 O2 103.3(11) . .
O11 W3 O13 103.4(11) . .
O2 W3 O13 90.2(8) . .
O11 W3 O10 99.3(10) . .
O2 W3 O10 88.0(8) . .
O13 W3 O10 156.9(8) . .
O11 W3 O12 102.5(11) . .
O2 W3 O12 154.2(8) . .
O13 W3 O12 83.6(8) . .
O10 W3 O12 88.0(8) . .
O11 W3 O5 170.4(9) . .
O2 W3 O5 71.5(7) . .
O13 W3 O5 84.9(8) . .
O10 W3 O5 72.7(7) . .
O12 W3 O5 83.0(7) . .
O14 W4 O16 101.8(9) . .
O14 W4 O13 102.0(10) . .
O16 W4 O13 156.2(8) . .
O14 W4 O15 102.1(11) . .
O16 W4 O15 90.5(8) . .
O13 W4 O15 84.6(9) . .
O14 W4 O18 101.3(11) . .
O16 W4 O18 88.7(8) . .
O13 W4 O18 86.6(9) . .
O15 W4 O18 156.3(8) . .
O14 W4 O17 169.9(9) . .
O16 W4 O17 72.2(7) . .
O13 W4 O17 84.2(8) . .
O15 W4 O17 86.2(7) . .
O18 W4 O17 71.0(7) . .
O19 W5 O4 105.1(10) . .
O19 W5 O20 99.2(10) . .
O4 W5 O20 155.7(8) . .
O19 W5 O18 101.1(10) . .
O4 W5 O18 87.6(8) . .
O20 W5 O18 86.1(8) . .
O19 W5 O21 103.7(10) . .
O4 W5 O21 84.1(8) . .
O20 W5 O21 91.9(8) . .
O18 W5 O21 155.1(8) . .
O19 W5 O17 167.1(9) . .
O4 W5 O17 86.1(8) . .
O20 W5 O17 69.6(7) . .
O18 W5 O17 72.6(7) . .
O21 W5 O17 83.5(7) . .
O22 W6 O23 102.7(9) . .
O22 W6 O21 103.6(9) . .
O23 W6 O21 96.5(8) . .
O22 W6 O24 97.7(9) . .
O23 W6 O24 93.6(8) . .
O21 W6 O24 153.7(8) . .
O22 W6 O3 94.6(9) . .
O23 W6 O3 162.7(8) . .
O21 W6 O3 79.1(8) . .
O24 W6 O3 84.1(8) . .
O22 W6 O25 169.7(9) . .
O23 W6 O25 81.4(7) . .
O21 W6 O25 85.1(7) . .
O24 W6 O25 72.5(7) . .
O3 W6 O25 81.6(7) . .
O26 W7 O27 100.6(8) . .
O26 W7 O24 100.6(9) . .
O27 W7 O24 92.8(8) . .
O26 W7 O28 103.0(9) . .
O27 W7 O28 94.3(8) . .
O24 W7 O28 153.6(7) . .
O26 W7 O8 94.3(9) . .
O27 W7 O8 165.1(8) . .
O24 W7 O8 83.5(8) . .
O28 W7 O8 83.1(8) . .
O26 W7 O25 172.9(9) . .
O27 W7 O25 82.0(7) . .
O24 W7 O25 72.6(7) . .
O28 W7 O25 83.2(7) . .
O8 W7 O25 83.1(8) . .
O31 W8 O30 100.9(9) . .
O31 W8 O28 103.0(9) . .
O30 W8 O28 92.0(8) . .
O31 W8 O9 101.9(9) . .
O30 W8 O9 157.1(8) . .
O28 W8 O9 82.6(8) . .
O31 W8 O32 101.3(9) . .
O30 W8 O32 88.5(8) . .
O28 W8 O32 155.2(8) . .
O9 W8 O32 87.4(9) . .
O31 W8 O29 170.6(8) . .
O30 W8 O29 71.9(7) . .
O28 W8 O29 83.6(7) . .
O9 W8 O29 85.4(7) . .
O32 W8 O29 72.9(7) . .
O33 W9 O12 100.7(11) . .
O33 W9 O34 105.2(11) . .
O12 W9 O34 154.1(8) . .
O33 W9 O32 99.7(10) . .
O12 W9 O32 85.8(8) . .
O34 W9 O32 89.1(8) . .
O33 W9 O15 103.5(10) . .
O12 W9 O15 86.5(9) . .
O34 W9 O15 88.2(8) . .
O32 W9 O15 156.5(9) . .
O33 W9 O29 171.1(10) . .
O12 W9 O29 83.4(7) . .
O34 W9 O29 70.8(7) . .
O32 W9 O29 72.6(7) . .
O15 W9 O29 84.5(7) . .
O35 W10 O36 104.7(8) . .
O35 W10 O37 103.0(9) . .
O36 W10 O37 93.9(8) . .
O35 W10 O34 96.3(8) . .
O36 W10 O34 158.3(8) . .
O37 W10 O34 86.6(8) . .
O35 W10 O30 101.3(9) . .
O36 W10 O30 89.0(8) . .
O37 W10 O30 153.9(8) . .
O34 W10 O30 81.4(7) . .
O35 W10 O29 164.2(8) . .
O36 W10 O29 88.2(7) . .
O37 W10 O29 84.7(7) . .
O34 W10 O29 70.2(6) . .
O30 W10 O29 69.4(7) . .
O39 W11 O38 105.1(9) . .
O39 W11 O20 102.7(9) . .
O38 W11 O20 94.5(8) . .
O39 W11 O37 103.0(9) . .
O38 W11 O37 92.0(9) . .
O20 W11 O37 150.8(8) . .
O39 W11 O16 96.7(8) . .
O38 W11 O16 158.2(8) . .
O20 W11 O16 80.6(7) . .
O37 W11 O16 82.9(8) . .
O39 W11 O17 163.8(8) . .
O38 W11 O17 89.4(8) . .
O20 W11 O17 68.4(7) . .
O37 W11 O17 83.3(7) . .
O16 W11 O17 69.0(7) . .
O40 W12 O44 100.9(9) . .
O40 W12 O45 102.1(10) . .
O44 W12 O45 93.8(8) . .
O40 W12 O42 100.9(10) . .
O44 W12 O42 94.2(8) . .
O45 W12 O42 153.8(8) . .
O40 W12 O41 97.8(9) . .
O44 W12 O41 161.1(8) . .
O45 W12 O41 84.9(8) . .
O42 W12 O41 79.5(8) . .
O40 W12 O43 174.5(9) . .
O44 W12 O43 79.3(7) . .
O45 W12 O43 72.5(7) . .
O42 W12 O43 84.6(7) . .
O41 W12 O43 82.3(7) . .
O46 W13 O47 103.7(10) . .
O46 W13 O45 99.1(10) . .
O47 W13 O45 93.3(9) . .
O46 W13 O49 104.6(9) . .
O47 W13 O49 93.8(9) . .
O45 W13 O49 152.9(8) . .
O46 W13 O48 93.7(9) . .
O47 W13 O48 162.5(9) . .
O45 W13 O48 85.7(8) . .
O49 W13 O48 79.8(8) . .
O46 W13 O43 170.9(9) . .
O47 W13 O43 79.6(8) . .
O45 W13 O43 72.1(7) . .
O49 W13 O43 83.5(7) . .
O48 W13 O43 83.5(7) . .
O50 W14 O49 102.3(12) . .
O50 W14 O54 101.3(12) . .
O49 W14 O54 91.9(10) . .
O50 W14 O52 101.6(13) . .
O49 W14 O52 154.1(11) . .
O54 W14 O52 93.1(12) . .
O50 W14 O51 101.1(11) . .
O49 W14 O51 85.6(8) . .
O54 W14 O51 157.4(10) . .
O52 W14 O51 80.2(10) . .
O50 W14 O53 171.7(11) . .
O49 W14 O53 83.3(8) . .
O54 W14 O53 72.1(9) . .
O52 W14 O53 74.2(10) . .
O51 W14 O53 85.3(8) . .
O55 W15 O57 105.3(11) . .
O55 W15 O58 102.7(11) . .
O57 W15 O58 93.6(9) . .
O55 W15 O54 102.9(11) . .
O57 W15 O54 90.2(10) . .
O58 W15 O54 152.1(9) . .
O55 W15 O56 101.9(11) . .
O57 W15 O56 152.7(9) . .
O58 W15 O56 78.1(9) . .
O54 W15 O56 86.0(10) . .
O55 W15 O53 164.3(9) . .
O57 W15 O53 88.5(8) . .
O58 W15 O53 83.4(8) . .
O54 W15 O53 69.0(9) . .
O56 W15 O53 64.9(8) . .
O59 W16 O60 104.2(10) . .
O59 W16 O58 102.4(11) . .
O60 W16 O58 94.0(9) . .
O59 W16 O63 100.1(10) . .
O60 W16 O63 92.5(9) . .
O58 W16 O63 154.2(8) . .
O59 W16 O62 96.6(9) . .
O60 W16 O62 159.1(8) . .
O58 W16 O62 82.4(8) . .
O63 W16 O62 82.6(8) . .
O59 W16 O61 165.4(10) . .
O60 W16 O61 88.0(7) . .
O58 W16 O61 84.4(7) . .
O63 W16 O61 70.9(7) . .
O62 W16 O61 71.3(7) . .
O59 W16 Na3 26.4(8) . .
O60 W16 Na3 127.8(6) . .
O58 W16 Na3 108.5(6) . .
O63 W16 Na3 86.7(6) . .
O62 W16 Na3 72.3(5) . .
O61 W16 Na3 139.1(5) . .
O64 W17 O42 105.6(9) . .
O64 W17 O66 104.0(9) . .
O42 W17 O66 85.0(8) . .
O64 W17 O63 99.0(9) . .
O42 W17 O63 91.6(8) . .
O66 W17 O63 156.9(8) . .
O64 W17 O65 98.7(10) . .
O42 W17 O65 155.5(9) . .
O66 W17 O65 86.2(8) . .
O63 W17 O65 87.7(8) . .
O64 W17 O61 167.5(9) . .
O42 W17 O61 83.1(7) . .
O66 W17 O61 85.4(8) . .
O63 W17 O61 71.4(7) . .
O65 W17 O61 73.5(9) . .
O67 W18 O41 106.0(10) . .
O67 W18 O66 102.7(10) . .
O41 W18 O66 87.1(9) . .
O67 W18 O70 99.4(10) . .
O41 W18 O70 94.1(10) . .
O66 W18 O70 156.7(9) . .
O67 W18 O68 99.2(9) . .
O41 W18 O68 154.7(9) . .
O66 W18 O68 85.7(8) . .
O70 W18 O68 83.3(9) . .
O67 W18 O69 167.6(8) . .
O41 W18 O69 84.7(8) . .
O66 W18 O69 83.8(8) . .
O70 W18 O69 73.2(8) . .
O68 W18 O69 70.4(8) . .
O71 W19 O48 103.1(12) . .
O71 W19 O51 102.9(11) . .
O48 W19 O51 88.6(9) . .
O71 W19 O70 100.0(11) . .
O48 W19 O70 92.1(9) . .
O51 W19 O70 156.3(9) . .
O71 W19 O72 101.3(12) . .
O48 W19 O72 155.6(9) . .
O51 W19 O72 85.4(10) . .
O70 W19 O72 84.3(10) . .
O71 W19 O69 169.2(11) . .
O48 W19 O69 84.6(8) . .
O51 W19 O69 84.6(8) . .
O70 W19 O69 71.8(8) . .
O72 W19 O69 71.3(9) . .
O73 W20 O56 109.3(10) . .
O73 W20 O75 100.8(10) . .
O56 W20 O75 148.8(9) . .
O73 W20 O74 102.1(11) . .
O56 W20 O74 82.9(9) . .
O75 W20 O74 82.8(9) . .
O73 W20 O52 104.3(12) . .
O56 W20 O52 98.2(10) . .
O75 W20 O52 82.1(10) . .
O74 W20 O52 151.6(10) . .
O73 W20 O53 172.9(10) . .
O56 W20 O53 67.3(8) . .
O75 W20 O53 83.7(8) . .
O74 W20 O53 83.9(8) . .
O52 W20 O53 70.7(9) . .
O76 W21 O62 102.3(10) . .
O76 W21 O65 101.4(11) . .
O62 W21 O65 90.7(9) . .
O76 W21 O74 103.0(11) . .
O62 W21 O74 91.2(8) . .
O65 W21 O74 154.5(9) . .
O76 W21 O77 100.6(11) . .
O62 W21 O77 157.1(9) . .
O65 W21 O77 84.2(9) . .
O74 W21 O77 84.2(9) . .
O76 W21 O61 170.8(10) . .
O62 W21 O61 72.8(7) . .
O65 W21 O61 71.2(7) . .
O74 W21 O61 85.1(7) . .
O77 W21 O61 84.4(8) . .
O78 W22 O68 100.4(10) . .
O78 W22 O72 98.6(11) . .
O68 W22 O72 88.9(10) . .
O78 W22 O77 104.2(11) . .
O68 W22 O77 87.7(9) . .
O72 W22 O77 157.2(9) . .
O78 W22 O75 103.6(10) . .
O68 W22 O75 155.9(9) . .
O72 W22 O75 88.0(10) . .
O77 W22 O75 86.0(9) . .
O78 W22 O69 168.3(9) . .
O68 W22 O69 72.2(8) . .
O72 W22 O69 72.6(8) . .
O77 W22 O69 84.9(8) . .
O75 W22 O69 84.1(7) . .
O25 As1 O5 109.8(9) . .
O25 As1 O29 111.8(8) . .
O5 As1 O29 108.6(9) . .
O25 As1 O17 111.8(8) . .
O5 As1 O17 109.1(9) . .
O29 As1 O17 105.6(8) . .
O43 As2 O61 108.7(9) . .
O43 As2 O53 111.2(10) . .
O61 As2 O53 106.7(10) . .
O43 As2 O69 112.4(9) . .
O61 As2 O69 108.0(10) . .
O53 As2 O69 109.7(9) . .
N1 Cu1 N1 180 2_666 .
N1 Cu1 N2 84.8(11) 2_666 2_666
N1 Cu1 N2 95.2(11) . 2_666
N1 Cu1 N2 95.2(11) 2_666 .
N1 Cu1 N2 84.8(11) . .
N2 Cu1 N2 180 2_666 .
N4 Cu2 N4 180 . 2_656
N4 Cu2 N3 97.0(12) . 2_656
N4 Cu2 N3 83.0(12) 2_656 2_656
N4 Cu2 N3 83.0(12) . .
N4 Cu2 N3 97.0(12) 2_656 .
N3 Cu2 N3 180 2_656 .
N5 Cu3 N5 180 2_766 .
N5 Cu3 N6 84.3(13) 2_766 2_766
N5 Cu3 N6 95.7(13) . 2_766
N5 Cu3 N6 95.7(13) 2_766 .
N5 Cu3 N6 84.3(13) . .
N6 Cu3 N6 180 2_766 .
N8 Cu4 N7 83.2(11) . .
N8 Cu4 N10 176.0(13) . .
N7 Cu4 N10 98.7(11) . .
N8 Cu4 N9 93.6(12) . .
N7 Cu4 N9 175.9(11) . .
N10 Cu4 N9 84.6(11) . .
Na1 Na1' O50 135(2) . .
Na1' Na1 O14 130(2) . 2_656
Na2' Na2 O5W 118.0(16) . .
O4W Na3 O59 93.4(15) . .
O4W Na3 O39 103.2(15) . 2_756
O59 Na3 O39 158.5(9) . 2_756
O4W Na3 W16 84.1(14) . .
O59 Na3 W16 20.2(7) . .
O39 Na3 W16 171.5(5) 2_756 .
O4W Na3 Na3 99.1(13) . 2_756
O59 Na3 Na3 84.0(8) . 2_756
O39 Na3 Na3 80.0(6) 2_756 2_756
W16 Na3 Na3 103.2(4) . 2_756
W3 O2 W1 125.6(10) . .
W1 O3 W6 154.3(12) . .
W5 O4 W1 151.3(11) . .
As1 O5 W2 123.4(9) . .
As1 O5 W1 122.6(10) . .
W2 O5 W1 92.6(6) . .
As1 O5 W3 125.0(9) . .
W2 O5 W3 92.6(6) . .
W1 O5 W3 91.6(6) . .
W1 O6 W2 121.4(10) . .
W2 O8 W7 149.1(12) . .
W2 O9 W8 154.0(12) . .
W3 O10 W2 121.8(9) . .
W9 O12 W3 153.6(11) . .
W3 O13 W4 154.8(12) . .
W4 O14 Na1 111.6(12) . 2_656
W9 O15 W4 150.6(13) . .
W4 O16 W11 124.8(9) . .
As1 O17 W5 122.1(9) . .
As1 O17 W11 122.5(9) . .
W5 O17 W11 93.6(6) . .
As1 O17 W4 124.5(9) . .
W5 O17 W4 91.7(6) . .
W11 O17 W4 94.0(6) . .
W5 O18 W4 124.7(10) . .
W5 O20 W11 128.1(9) . .
W6 O21 W5 158.2(11) . .
W6 O23 Nd1 136.6(9) . .
W6 O24 W7 120.1(9) . .
As1 O25 W7 125.9(9) . .
As1 O25 W6 124.6(9) . .
W7 O25 W6 93.4(7) . .
W7 O27 Nd1 136.7(9) . .
W8 O28 W7 156.8(10) . .
As1 O29 W10 123.2(8) . .
As1 O29 W8 121.4(8) . .
W10 O29 W8 93.2(6) . .
As1 O29 W9 125.8(8) . .
W10 O29 W9 93.6(6) . .
W8 O29 W9 90.8(6) . .
W8 O30 W10 125.4(10) . .
W9 O32 W8 123.5(9) . .
W9 O34 W10 125.4(9) . .
W10 O36 Nd1 157.5(9) . .
W10 O37 W11 143.6(12) . .
W11 O38 Nd1 159.3(11) . .
W11 O39 Na3 111.2(9) . 2_756
W18 O41 W12 154.3(12) . .
W17 O42 W12 156.7(11) . .
As2 O43 W12 125.1(10) . .
As2 O43 W13 123.7(9) . .
W12 O43 W13 92.5(6) . .
W12 O44 Nd1 138.3(8) . .
W12 O45 W13 122.0(10) . .
W13 O47 Nd1 139.2(12) . .
W19 O48 W13 152.6(11) . .
W14 O49 W13 158.4(11) . .
W14 O50 Na1' 153.4(18) . .
W19 O51 W14 148.1(11) . .
W14 O52 W20 123.6(14) . .
As2 O53 W14 122.0(12) . .
As2 O53 W15 123.9(10) . .
W14 O53 W15 92.9(8) . .
As2 O53 W20 125.7(12) . .
W14 O53 W20 90.0(7) . .
W15 O53 W20 92.8(7) . .
W14 O54 W15 126.0(13) . .
W20 O56 W15 133.4(11) . .
W15 O57 Nd1 158.8(10) . .
W15 O58 W16 142.7(12) . .
W16 O59 Na3 133.4(14) . .
W16 O60 Nd1 157.0(12) . .
As2 O61 W17 124.3(9) . .
As2 O61 W16 123.7(10) . .
W17 O61 W16 93.2(6) . .
As2 O61 W21 123.6(9) . .
W17 O61 W21 90.2(7) . .
W16 O61 W21 92.3(6) . .
W21 O62 W16 123.6(9) . .
W17 O63 W16 124.3(10) . .
W21 O65 W17 124.8(12) . .
W17 O66 W18 149.8(12) . .
W22 O68 W18 124.2(11) . .
As2 O69 W18 123.0(10) . .
As2 O69 W22 126.3(9) . .
W18 O69 W22 93.1(7) . .
As2 O69 W19 121.6(11) . .
W18 O69 W19 91.8(6) . .
W22 O69 W19 91.9(7) . .
W18 O70 W19 122.8(10) . .
W22 O72 W19 124.2(12) . .
W20 O74 W21 156.0(12) . .
W20 O75 W22 153.8(12) . .
W22 O77 W21 150.0(12) . .
C1 N1 Cu1 108(2) . .
C1 N1 H1A 110.0 . .
Cu1 N1 H1A 110.0 . .
C1 N1 H1B 110.0 . .
Cu1 N1 H1B 110.0 . .
H1A N1 H1B 108.4 . .
C2 N2 Cu1 109(2) . .
C2 N2 H2A 109.9 . .
Cu1 N2 H2A 109.9 . .
C2 N2 H2B 109.9 . .
Cu1 N2 H2B 109.9 . .
H2A N2 H2B 108.3 . .
C3 N3 Cu2 108(2) . .
C3 N3 H3A 110.1 . .
Cu2 N3 H3A 110.1 . .
C3 N3 H3B 110.1 . .
Cu2 N3 H3B 110.1 . .
H3A N3 H3B 108.4 . .
C4 N4 Cu2 111(2) . .
C4 N4 H4A 109.4 . .
Cu2 N4 H4A 109.4 . .
C4 N4 H4B 109.4 . .
Cu2 N4 H4B 109.4 . .
H4A N4 H4B 108.0 . .
C5 N5 Cu3 109(2) . .
C5 N5 H5A 109.8 . .
Cu3 N5 H5A 109.8 . .
C5 N5 H5B 109.8 . .
Cu3 N5 H5B 109.8 . .
H5A N5 H5B 108.3 . .
C6 N6 Cu3 109(3) . .
C6 N6 H6A 109.8 . .
Cu3 N6 H6A 109.8 . .
C6 N6 H6B 109.8 . .
Cu3 N6 H6B 109.8 . .
H6A N6 H6B 108.3 . .
C7 N7 Cu4 110.5(19) . .
C7 N7 H7A 109.5 . .
Cu4 N7 H7A 109.5 . .
C7 N7 H7B 109.5 . .
Cu4 N7 H7B 109.5 . .
H7A N7 H7B 108.1 . .
C8 N8 Cu4 111(2) . .
C8 N8 H8A 109.4 . .
Cu4 N8 H8A 109.4 . .
C8 N8 H8B 109.4 . .
Cu4 N8 H8B 109.4 . .
H8A N8 H8B 108.0 . .
C9 N9 Cu4 107.9(19) . .
C9 N9 H9A 110.1 . .
Cu4 N9 H9A 110.1 . .
C9 N9 H9B 110.1 . .
Cu4 N9 H9B 110.1 . .
H9A N9 H9B 108.4 . .
C10 N10 Cu4 104.1(18) . .
C10 N10 H10A 110.9 . .
Cu4 N10 H10A 110.9 . .
C10 N10 H10B 110.9 . .
Cu4 N10 H10B 110.9 . .
H10A N10 H10B 109.0 . .
C2 C1 N1 115(4) . .
C2 C1 H1C 108.6 . .
N1 C1 H1C 108.6 . .
C2 C1 H1D 108.6 . .
N1 C1 H1D 108.6 . .
H1C C1 H1D 107.5 . .
C1 C2 N2 111(4) . .
C1 C2 H2C 109.4 . .
N2 C2 H2C 109.4 . .
C1 C2 H2D 109.4 . .
N2 C2 H2D 109.4 . .
H2C C2 H2D 108.0 . .
N3 C3 C4 112(4) . .
N3 C3 H3C 109.2 . .
C4 C3 H3C 109.2 . .
N3 C3 H3D 109.2 . .
C4 C3 H3D 109.2 . .
H3C C3 H3D 107.9 . .
C3 C4 N4 109(3) . .
C3 C4 H4C 109.8 . .
N4 C4 H4C 109.8 . .
C3 C4 H4D 109.8 . .
N4 C4 H4D 109.8 . .
H4C C4 H4D 108.3 . .
C6 C5 N5 113(4) . .
C6 C5 H5C 109.1 . .
N5 C5 H5C 109.1 . .
C6 C5 H5D 109.1 . .
N5 C5 H5D 109.1 . .
H5C C5 H5D 107.8 . .
N6 C6 C5 106(4) . .
N6 C6 H6C 110.6 . .
C5 C6 H6C 110.6 . .
N6 C6 H6D 110.6 . .
C5 C6 H6D 110.6 . .
H6C C6 H6D 108.7 . .
C8 C7 N7 117(3) . .
C8 C7 H7C 108.1 . .
N7 C7 H7C 108.1 . .
C8 C7 H7D 108.1 . .
N7 C7 H7D 108.1 . .
H7C C7 H7D 107.3 . .
C7 C8 N8 108(3) . .
C7 C8 H8C 110.0 . .
N8 C8 H8C 110.0 . .
C7 C8 H8D 110.0 . .
N8 C8 H8D 110.0 . .
H8C C8 H8D 108.4 . .
C10 C9 N9 107(3) . .
C10 C9 H9C 110.3 . .
N9 C9 H9C 110.3 . .
C10 C9 H9D 110.3 . .
N9 C9 H9D 110.3 . .
H9C C9 H9D 108.5 . .
C9 C10 N10 108(3) . .
C9 C10 H10C 110.0 . .
N10 C10 H10C 110.0 . .
C9 C10 H10D 110.0 . .
N10 C10 H10D 110.0 . .
H10C C10 H10D 108.4 . .

loop_
_geom_bond_atom_site_label_1
_geom_bond_atom_site_label_2
_geom_bond_distance
_geom_bond_site_symmetry_2
Nd1 O36 2.403(17) .
Nd1 O38 2.448(19) .
Nd1 O60 2.45(2) .
Nd1 O57 2.45(2) .
Nd1 O47 2.46(2) .
Nd1 O44 2.478(16) .
Nd1 O27 2.480(18) .
Nd1 O23 2.507(17) .
W1 O1 1.72(2) .
W1 O3 1.81(2) .
W1 O4 1.94(2) .
W1 O6 1.95(2) .
W1 O2 1.95(2) .
W1 O5 2.368(18) .
W2 O7 1.69(2) .
W2 O8 1.87(2) .
W2 O9 1.89(2) .
W2 O6 1.96(2) .
W2 O10 1.995(18) .
W2 O5 2.341(17) .
W3 O11 1.65(2) .
W3 O2 1.89(2) .
W3 O13 1.91(2) .
W3 O10 1.924(17) .
W3 O12 1.95(2) .
W3 O5 2.398(18) .
W4 O14 1.73(2) .
W4 O16 1.85(2) .
W4 O13 1.92(2) .
W4 O15 1.92(2) .
W4 O18 1.927(19) .
W4 O17 2.408(17) .
W5 O19 1.69(2) .
W5 O4 1.88(2) .
W5 O20 1.903(18) .
W5 O18 1.923(18) .
W5 O21 1.950(18) .
W5 O17 2.342(18) .
W6 O22 1.71(2) .
W6 O23 1.768(17) .
W6 O21 1.886(18) .
W6 O24 1.939(17) .
W6 O3 2.10(2) .
W6 O25 2.323(18) .
W7 O26 1.719(17) .
W7 O27 1.756(18) .
W7 O24 1.950(17) .
W7 O28 1.96(2) .
W7 O8 2.05(2) .
W7 O25 2.307(17) .
W8 O31 1.714(19) .
W8 O30 1.84(2) .
W8 O28 1.900(19) .
W8 O9 1.93(2) .
W8 O32 1.956(18) .
W8 O29 2.375(16) .
W9 O33 1.67(2) .
W9 O12 1.88(2) .
W9 O34 1.894(19) .
W9 O32 1.915(18) .
W9 O15 1.92(2) .
W9 O29 2.414(16) .
W10 O35 1.69(2) .
W10 O36 1.798(17) .
W10 O37 1.895(19) .
W10 O34 2.02(2) .
W10 O30 2.028(17) .
W10 O29 2.358(17) .
W11 O39 1.69(2) .
W11 O38 1.772(19) .
W11 O20 1.926(17) .
W11 O37 1.948(19) .
W11 O16 2.100(18) .
W11 O17 2.382(17) .
W12 O40 1.70(2) .
W12 O44 1.783(16) .
W12 O45 1.92(2) .
W12 O42 1.94(2) .
W12 O41 2.05(2) .
W12 O43 2.333(17) .
W13 O46 1.73(2) .
W13 O47 1.76(2) .
W13 O45 1.937(19) .
W13 O49 1.998(18) .
W13 O48 2.055(19) .
W13 O43 2.338(18) .
W14 O50 1.72(3) .
W14 O49 1.838(18) .
W14 O54 1.84(2) .
W14 O52 1.86(3) .
W14 O51 1.96(2) .
W14 O53 2.37(2) .
W15 O55 1.70(2) .
W15 O57 1.72(2) .
W15 O58 1.91(2) .
W15 O54 2.03(2) .
W15 O56 2.037(19) .
W15 O53 2.38(2) .
W16 O59 1.75(2) .
W16 O60 1.748(18) .
W16 O58 1.92(2) .
W16 O63 1.946(18) .
W16 O62 2.104(18) .
W16 O61 2.365(18) .
W16 Na3 3.674(10) .
W17 O64 1.73(2) .
W17 O42 1.90(2) .
W17 O66 1.92(2) .
W17 O63 1.932(18) .
W17 O65 1.94(2) .
W17 O61 2.351(17) .
W18 O67 1.75(2) .
W18 O41 1.83(2) .
W18 O66 1.92(2) .
W18 O70 1.92(2) .
W18 O68 2.02(2) .
W18 O69 2.360(18) .
W19 O71 1.613(18) .
W19 O48 1.850(19) .
W19 O51 1.91(2) .
W19 O70 1.96(2) .
W19 O72 1.97(3) .
W19 O69 2.39(2) .
W20 O73 1.73(2) .
W20 O56 1.76(2) .
W20 O75 1.89(2) .
W20 O74 1.90(2) .
W20 O52 1.99(3) .
W20 O53 2.43(2) .
W21 O76 1.74(3) .
W21 O62 1.850(18) .
W21 O65 1.91(2) .
W21 O74 1.91(2) .
W21 O77 1.958(19) .
W21 O61 2.469(19) .
W22 O78 1.69(2) .
W22 O68 1.87(2) .
W22 O72 1.90(3) .
W22 O77 1.91(2) .
W22 O75 1.95(2) .
W22 O69 2.38(2) .
As1 O25 1.646(17) .
As1 O5 1.677(17) .
As1 O29 1.678(17) .
As1 O17 1.701(16) .
As2 O43 1.639(17) .
As2 O61 1.654(19) .
As2 O53 1.66(2) .
As2 O69 1.66(2) .
Cu1 N1 1.99(3) 2_666
Cu1 N1 1.99(3) .
Cu1 N2 2.02(3) 2_666
Cu1 N2 2.02(3) .
Cu2 N4 1.99(3) .
Cu2 N4 1.99(3) 2_656
Cu2 N3 2.05(3) 2_656
Cu2 N3 2.05(3) .
Cu3 N5 1.94(3) 2_766
Cu3 N5 1.94(3) .
Cu3 N6 2.02(3) 2_766
Cu3 N6 2.02(3) .
Cu4 N8 1.95(3) .
Cu4 N7 1.99(3) .
Cu4 N10 1.99(3) .
Cu4 N9 2.06(3) .
Na1' Na1 1.40(4) .
Na1' O50 2.59(4) .
Na1 O14 2.92(3) 2_656
Na2 Na2' 1.35(2) .
Na2 O5W 2.25(4) .
Na3 O4W 2.25(6) .
Na3 O59 2.25(2) .
Na3 O39 2.94(2) 2_756
Na3 Na3 3.79(2) 2_756
O14 Na1 2.92(3) 2_656
O39 Na3 2.94(2) 2_756
N1 C1 1.49(4) .
N1 H1A 0.9000 .
N1 H1B 0.9000 .
N2 C2 1.44(5) .
N2 H2A 0.9000 .
N2 H2B 0.9000 .
N3 C3 1.42(4) .
N3 H3A 0.9000 .
N3 H3B 0.9000 .
N4 C4 1.53(5) .
N4 H4A 0.9000 .
N4 H4B 0.9000 .
N5 C5 1.47(5) .
N5 H5A 0.9000 .
N5 H5B 0.9000 .
N6 C6 1.45(5) .
N6 H6A 0.9000 .
N6 H6B 0.9000 .
N7 C7 1.46(4) .
N7 H7A 0.9000 .
N7 H7B 0.9000 .
N8 C8 1.53(4) .
N8 H8A 0.9000 .
N8 H8B 0.9000 .
N9 C9 1.50(4) .
N9 H9A 0.9000 .
N9 H9B 0.9000 .
N10 C10 1.52(4) .
N10 H10A 0.9000 .
N10 H10B 0.9000 .
C1 C2 1.41(6) .
C1 H1C 0.9700 .
C1 H1D 0.9700 .
C2 H2C 0.9700 .
C2 H2D 0.9700 .
C3 C4 1.44(5) .
C3 H3C 0.9700 .
C3 H3D 0.9700 .
C4 H4C 0.9700 .
C4 H4D 0.9700 .
C5 C6 1.45(5) .
C5 H5C 0.9700 .
C5 H5D 0.9700 .
C6 H6C 0.9700 .
C6 H6D 0.9700 .
C7 C8 1.35(5) .
C7 H7C 0.9700 .
C7 H7D 0.9700 .
C8 H8C 0.9700 .
C8 H8D 0.9700 .
C9 C10 1.44(4) .
C9 H9C 0.9700 .
C9 H9D 0.9700 .
C10 H10C 0.9700 .
C10 H10D 0.9700 .

loop_
_geom_hbond_atom_site_label_D
_geom_hbond_atom_site_label_H
_geom_hbond_atom_site_label_A
_geom_hbond_distance_DH
_geom_hbond_distance_HA
_geom_hbond_distance_DA
_geom_hbond_angle_DHA
_geom_hbond_site_symmetry_A
N1 H1A O27 0.90 2.57 3.12(3) 120.4 .
N1 H1B O26 0.90 2.24 3.10(3) 158.3 .
N2 H2A O47 0.90 2.29 3.06(4) 143.3 2_666
N2 H2A O23 0.90 2.54 3.26(3) 137.5 2_666
N2 H2B O24 0.90 2.51 3.12(3) 124.7 2_666
N3 H3A O54 0.90 2.19 3.00(4) 150.6 2_656
N3 H3B O20 0.90 2.16 3.02(3) 158.9 .
N4 H4A O3W 0.90 2.29 3.09(8) 148.1 .
N5 H5A O28 0.90 2.35 3.01(3) 130.6 .
N5 H5A O30 0.90 2.43 3.30(4) 160.7 .
N5 H5B O44 0.90 2.15 2.96(3) 149.0 .
N6 H6A O35 0.90 2.31 3.05(4) 139.9 2_766
N6 H6B O42 0.90 2.27 3.15(4) 163.7 2_766
N7 H7A O10 0.90 2.31 3.18(3) 160.3 2_766
N7 H7B O32 0.90 2.24 3.09(3) 157.8 2_766
N8 H8B O76 0.90 2.31 3.13(4) 150.3 2_767
N8 H8B O14 0.90 2.61 3.14(4) 118.1 1_566
N9 H9A O76 0.90 2.30 3.06(4) 142.1 2_767
N9 H9B O68 0.90 2.29 3.02(4) 138.7 .
N10 H10A O31 0.90 2.38 3.06(3) 131.5 2_766
N10 H10A O66 0.90 2.56 3.30(4) 139.2 .
N10 H10B O9 0.90 2.47 3.21(3) 140.6 2_766
N10 H10B O7 0.90 2.54 3.33(4) 147.3 2_766
